data_4335127
loop_
_publ_author_name
'Dipak Kumar Roy'
'Bijan Mondal'
'Pritam Shankhari'
'R. S. Anju'
'K. Geetharani'
'Shaikh M. Mobin'
'Sundargopal Ghosh'

_publ_section_title
;
 Supraicosahedral Polyhedra in Metallaboranes: Synthesis and Structural
 Characterization of 12-, 15-, and 16-Vertex Rhodaboranes
;
_journal_name_full 'Inorganic Chemistry'
_journal_page_first 6705
_journal_page_last 6712
_journal_paper_doi 10.1021/ic400761z
_journal_volume 52
_journal_year 2013
_chemical_formula_sum 'C20 H40 B10 O Rh2'
_chemical_formula_weight 610.44
_chemical_name_systematic
; 
 ? 
;
_space_group_IT_number 15
_symmetry_cell_setting monoclinic
_symmetry_space_group_name_Hall '-C 2yc'
_symmetry_space_group_name_H-M 'C 1 2/c 1'
_atom_sites_solution_hydrogens geom
_atom_sites_solution_primary direct
_atom_sites_solution_secondary difmap
_audit_creation_method SHELXL-97
_cell_angle_alpha 90.00
_cell_angle_beta 116.816(2)
_cell_angle_gamma 90.00
_cell_formula_units_Z 8
_cell_length_a 31.8095(9)
_cell_length_b 10.1945(3)
_cell_length_c 18.0622(7)
_cell_measurement_reflns_used 3472
_cell_measurement_temperature 298(2)
_cell_measurement_theta_max 26.1
_cell_measurement_theta_min 2.6
_cell_volume 5227.4(3)
_computing_cell_refinement 'APEX2/SAINT (Bruker, 2004)'
_computing_data_collection 'APEX2 (Bruker, 2004)'
_computing_data_reduction 'SAINT/XPREP (Bruker, 2004)'
_computing_molecular_graphics 'ORTEP3 (Farrugia, 1997) and Mercury (Bruno et al., 2002)'
_computing_publication_material 'SHELXL-97 (Sheldrick, 2008)'
_computing_structure_refinement 'SHELXL-97 (Sheldrick, 2008)'
_computing_structure_solution 'SIR92 (Altornare et al., 1993)'
_diffrn_ambient_temperature 298(2)
_diffrn_measured_fraction_theta_full 0.996
_diffrn_measured_fraction_theta_max 0.996
_diffrn_measurement_device_type 'Bruker axs kappa apex2 CCD Diffractometer'
_diffrn_measurement_method '\w and \f scan'
_diffrn_radiation_monochromator graphite
_diffrn_radiation_source 'fine-focus sealed tube'
_diffrn_radiation_type MoK\a
_diffrn_radiation_wavelength 0.71073
_diffrn_reflns_av_R_equivalents 0.0624
_diffrn_reflns_av_sigmaI/netI 0.0689
_diffrn_reflns_limit_h_max 34
_diffrn_reflns_limit_h_min -37
_diffrn_reflns_limit_k_max 12
_diffrn_reflns_limit_k_min -12
_diffrn_reflns_limit_l_max 21
_diffrn_reflns_limit_l_min -21
_diffrn_reflns_number 16044
_diffrn_reflns_theta_full 25.00
_diffrn_reflns_theta_max 25.00
_diffrn_reflns_theta_min 1.43
_diffrn_standards_decay_% 0
_exptl_absorpt_coefficient_mu 1.275
_exptl_absorpt_correction_T_max 0.891
_exptl_absorpt_correction_T_min 0.782
_exptl_absorpt_correction_type multi-scan
_exptl_absorpt_process_details 'SADABS (Bruker, 1999)'
_exptl_crystal_colour red
_exptl_crystal_density_diffrn 1.551
_exptl_crystal_description block
_exptl_crystal_F_000 2464
_exptl_crystal_size_max 0.15
_exptl_crystal_size_mid 0.10
_exptl_crystal_size_min 0.06
_refine_diff_density_max 0.439
_refine_diff_density_min -0.422
_refine_diff_density_rms 0.103
_refine_ls_extinction_method none
_refine_ls_goodness_of_fit_ref 1.022
_refine_ls_hydrogen_treatment mixed
_refine_ls_matrix_type full
_refine_ls_number_parameters 351
_refine_ls_number_reflns 4578
_refine_ls_number_restraints 332
_refine_ls_restrained_S_all 0.990
_refine_ls_R_factor_all 0.0708
_refine_ls_R_factor_gt 0.0410
_refine_ls_shift/su_max 0.001
_refine_ls_shift/su_mean 0.000
_refine_ls_structure_factor_coef Fsqd
_refine_ls_weighting_details 'calc w=1/[\s^2^(Fo^2^)+(0.0282P)^2^+2.9878P] where P=(Fo^2^+2Fc^2^)/3'
_refine_ls_weighting_scheme calc
_refine_ls_wR_factor_gt 0.0724
_refine_ls_wR_factor_ref 0.0820
_reflns_number_gt 3323
_reflns_number_total 4578
_reflns_threshold_expression >2sigma(I)
_cod_data_source_file ic400761z_si_004_4.cif
_cod_data_source_block 3b
_cod_database_code 4335127

loop_
_symmetry_equiv_pos_as_xyz
'x, y, z'
'-x, y, -z+1/2'
'x+1/2, y+1/2, z'
'-x+1/2, y+1/2, -z+1/2'
'-x, -y, -z'
'x, -y, z-1/2'
'-x+1/2, -y+1/2, -z'
'x+1/2, -y+1/2, z-1/2'

loop_
_atom_site_label
_atom_site_type_symbol
_atom_site_fract_x
_atom_site_fract_y
_atom_site_fract_z
_atom_site_U_iso_or_equiv
_atom_site_adp_type
_atom_site_occupancy
_atom_site_symmetry_multiplicity
_atom_site_calc_flag
_atom_site_refinement_flags
B1 B 0.1765(2) 0.2707(6) 0.2154(4) 0.0370(12) Uani 1 1 d U
B2 B 0.2054(2) 0.4150(6) 0.2061(4) 0.0436(13) Uani 1 1 d U
B3 B 0.1746(2) 0.5651(6) 0.1699(4) 0.0452(13) Uani 1 1 d U
B4 B 0.1118(2) 0.5739(6) 0.1278(4) 0.0403(12) Uani 1 1 d U
B5 B 0.0790(2) 0.4388(5) 0.1318(4) 0.0342(11) Uani 1 1 d U
B6 B 0.0883(2) 0.4643(6) 0.0443(4) 0.0427(13) Uani 1 1 d U
B7 B 0.1370(3) 0.3892(6) 0.0370(4) 0.0468(13) Uani 1 1 d U
B8 B 0.1810(2) 0.3034(6) 0.1223(4) 0.0433(13) Uani 1 1 d U
B9 B 0.1896(3) 0.4693(7) 0.1047(5) 0.0532(15) Uani 1 1 d U
B10 B 0.1384(3) 0.5578(6) 0.0626(4) 0.0520(15) Uani 1 1 d U
C1 C 0.19075(18) 0.4743(5) 0.3763(3) 0.0403(12) Uani 1 1 d U
C2 C 0.16058(18) 0.3686(5) 0.3695(3) 0.0415(12) Uani 1 1 d U
C3 C 0.11334(17) 0.4154(5) 0.3296(3) 0.0386(12) Uani 1 1 d U
C4 C 0.11435(18) 0.5513(5) 0.3119(3) 0.0410(12) Uani 1 1 d U
C5 C 0.16243(19) 0.5872(5) 0.3406(3) 0.0413(12) Uani 1 1 d U
C6 C 0.24302(18) 0.4735(6) 0.4208(4) 0.0593(17) Uani 1 1 d U
H6A H 0.2532 0.4835 0.4792 0.089 Uiso 1 1 calc R
H6B H 0.2551 0.5446 0.4011 0.089 Uiso 1 1 calc R
H6C H 0.2546 0.3918 0.4107 0.089 Uiso 1 1 calc R
C7 C 0.1763(2) 0.2376(5) 0.4099(4) 0.0634(18) Uani 1 1 d U
H7A H 0.2035 0.2095 0.4043 0.095 Uiso 1 1 calc R
H7B H 0.1514 0.1749 0.3837 0.095 Uiso 1 1 calc R
H7C H 0.1841 0.2442 0.4677 0.095 Uiso 1 1 calc R
C8 C 0.06974(19) 0.3428(6) 0.3196(4) 0.0640(18) Uani 1 1 d U
H8A H 0.0612 0.3707 0.3618 0.096 Uiso 1 1 calc R
H8B H 0.0759 0.2502 0.3248 0.096 Uiso 1 1 calc R
H8C H 0.0444 0.3613 0.2659 0.096 Uiso 1 1 calc R
C9 C 0.0724(2) 0.6394(6) 0.2789(4) 0.0649(18) Uani 1 1 d U
H9A H 0.0633 0.6575 0.3218 0.097 Uiso 1 1 calc R
H9B H 0.0468 0.5972 0.2332 0.097 Uiso 1 1 calc R
H9C H 0.0800 0.7201 0.2603 0.097 Uiso 1 1 calc R
C10 C 0.1806(2) 0.7254(5) 0.3459(4) 0.0594(17) Uani 1 1 d U
H10A H 0.1600 0.7732 0.2971 0.089 Uiso 1 1 calc R
H10B H 0.2117 0.7230 0.3497 0.089 Uiso 1 1 calc R
H10C H 0.1816 0.7678 0.3941 0.089 Uiso 1 1 calc R
C11 C 0.11004(18) 0.0435(5) 0.1002(4) 0.0443(13) Uani 1 1 d U
C12 C 0.08917(19) 0.0953(5) 0.0200(4) 0.0448(12) Uani 1 1 d U
C13 C 0.04692(19) 0.1607(5) 0.0065(4) 0.0450(12) Uani 1 1 d U
C14 C 0.04183(18) 0.1485(5) 0.0804(4) 0.0422(12) Uani 1 1 d U
C15 C 0.0814(2) 0.0774(5) 0.1392(4) 0.0436(12) Uani 1 1 d U
C16 C 0.0885(2) 0.0291(6) 0.2226(4) 0.074(2) Uani 1 1 d U
H16A H 0.0800 -0.0619 0.2187 0.111 Uiso 1 1 calc R
H16B H 0.0691 0.0789 0.2404 0.111 Uiso 1 1 calc R
H16C H 0.1210 0.0394 0.2620 0.111 Uiso 1 1 calc R
C17 C 0.1519(2) -0.0461(5) 0.1344(5) 0.077(2) Uani 1 1 d U
H17A H 0.1654 -0.0472 0.1939 0.115 Uiso 1 1 calc R
H17B H 0.1750 -0.0153 0.1179 0.115 Uiso 1 1 calc R
H17C H 0.1423 -0.1332 0.1134 0.115 Uiso 1 1 calc R
C18 C 0.1063(2) 0.0699(5) -0.0441(4) 0.074(2) Uani 1 1 d U
H18A H 0.0988 -0.0185 -0.0640 0.112 Uiso 1 1 calc R
H18B H 0.1398 0.0822 -0.0195 0.112 Uiso 1 1 calc R
H18C H 0.0913 0.1299 -0.0895 0.112 Uiso 1 1 calc R
C19 C 0.0111(2) 0.2167(6) -0.0733(4) 0.078(2) Uani 1 1 d U
H19A H 0.0261 0.2763 -0.0950 0.117 Uiso 1 1 calc R
H19B H -0.0124 0.2628 -0.0638 0.117 Uiso 1 1 calc R
H19C H -0.0036 0.1471 -0.1123 0.117 Uiso 1 1 calc R
C20 C -0.00091(19) 0.1859(6) 0.0895(4) 0.075(2) Uani 1 1 d U
H20A H -0.0113 0.2715 0.0662 0.112 Uiso 1 1 calc R
H20B H 0.0065 0.1871 0.1473 0.112 Uiso 1 1 calc R
H20C H -0.0255 0.1233 0.0610 0.112 Uiso 1 1 calc R
Rh1 Rh 0.144736(13) 0.44135(4) 0.23988(2) 0.02949(12) Uani 1 1 d U
Rh2 Rh 0.107728(14) 0.26476(3) 0.10664(3) 0.03087(12) Uani 1 1 d U
O1A O 0.19668(15) 0.1675(4) 0.2686(3) 0.0414(14) Uani 0.763(6) 1 d PU
H1A H 0.2225 0.1510 0.2709 0.062 Uiso 0.763(6) 1 calc PR
O1B O 0.0346(4) 0.4438(11) 0.1315(8) 0.027(3) Uani 0.237(6) 1 d PU
H1B H 0.0220 0.5142 0.1122 0.041 Uiso 0.237(6) 1 calc PR
H1BB H 0.0967(14) 0.669(4) 0.134(3) 0.037(13) Uiso 1 1 d .
H4BB H 0.2421(17) 0.408(4) 0.256(3) 0.053(15) Uiso 1 1 d .
H5BB H 0.1989(14) 0.224(4) 0.109(3) 0.035(13) Uiso 1 1 d .
H3BB H 0.1934(14) 0.655(4) 0.201(3) 0.039(13) Uiso 1 1 d .
H2BB H 0.1316(15) 0.634(4) 0.018(3) 0.047(14) Uiso 1 1 d .
H8BB H 0.0563(15) 0.468(4) -0.012(3) 0.033(12) Uiso 1 1 d .
H7BB H 0.1307(15) 0.358(4) -0.023(3) 0.046(14) Uiso 1 1 d .
H6BB H 0.2203(15) 0.494(4) 0.092(3) 0.042(13) Uiso 1 1 d .

loop_
_atom_site_aniso_label
_atom_site_aniso_U_11
_atom_site_aniso_U_22
_atom_site_aniso_U_33
_atom_site_aniso_U_23
_atom_site_aniso_U_13
_atom_site_aniso_U_12
B1 0.025(3) 0.042(3) 0.043(3) -0.001(2) 0.015(2) 0.002(2)
B2 0.029(3) 0.056(3) 0.052(3) -0.005(3) 0.024(3) -0.005(2)
B3 0.052(3) 0.047(3) 0.043(3) 0.000(3) 0.027(3) -0.016(3)
B4 0.047(3) 0.031(3) 0.033(3) 0.008(2) 0.010(3) 0.002(3)
B5 0.034(3) 0.026(2) 0.031(3) 0.001(2) 0.005(2) 0.006(2)
B6 0.052(3) 0.036(3) 0.029(3) 0.007(2) 0.009(3) 0.002(3)
B7 0.069(4) 0.043(3) 0.040(3) -0.001(2) 0.035(3) -0.013(3)
B8 0.033(3) 0.051(3) 0.055(4) -0.008(2) 0.028(3) -0.006(2)
B9 0.062(4) 0.056(4) 0.058(4) -0.005(3) 0.041(3) -0.020(3)
B10 0.075(4) 0.044(3) 0.040(3) 0.008(3) 0.029(3) -0.010(3)
C1 0.031(3) 0.056(3) 0.030(2) 0.002(2) 0.011(2) -0.003(2)
C2 0.040(3) 0.050(3) 0.036(3) 0.013(2) 0.019(3) 0.002(2)
C3 0.034(3) 0.054(3) 0.031(3) -0.003(2) 0.017(2) -0.007(2)
C4 0.040(3) 0.053(3) 0.030(3) 0.000(2) 0.016(2) 0.008(2)
C5 0.045(3) 0.048(3) 0.034(3) -0.002(2) 0.021(3) -0.001(2)
C6 0.033(3) 0.088(5) 0.045(4) 0.010(3) 0.007(3) -0.001(3)
C7 0.075(5) 0.060(4) 0.054(4) 0.022(3) 0.028(4) 0.003(3)
C8 0.046(4) 0.096(5) 0.062(4) -0.008(4) 0.034(3) -0.020(4)
C9 0.055(4) 0.087(5) 0.046(4) -0.003(3) 0.016(3) 0.030(4)
C10 0.070(4) 0.054(3) 0.059(4) -0.007(3) 0.033(4) -0.006(3)
C11 0.031(3) 0.025(2) 0.073(4) -0.001(2) 0.020(3) 0.000(2)
C12 0.046(3) 0.032(3) 0.062(3) -0.014(2) 0.030(3) -0.012(2)
C13 0.036(3) 0.037(3) 0.050(3) -0.003(2) 0.009(2) -0.005(2)
C14 0.031(3) 0.033(3) 0.066(4) -0.011(2) 0.025(3) -0.008(2)
C15 0.049(3) 0.026(2) 0.055(3) 0.000(2) 0.022(3) -0.012(2)
C16 0.098(6) 0.055(4) 0.069(5) 0.011(3) 0.038(4) -0.024(4)
C17 0.063(4) 0.040(3) 0.129(7) 0.018(4) 0.046(5) 0.018(3)
C18 0.096(5) 0.058(4) 0.095(5) -0.031(4) 0.066(5) -0.022(4)
C19 0.069(5) 0.071(5) 0.059(4) -0.003(3) -0.003(3) -0.007(4)
C20 0.046(4) 0.066(4) 0.129(7) -0.020(4) 0.054(4) -0.008(3)
Rh1 0.0243(2) 0.0327(2) 0.0309(2) 0.00575(18) 0.01200(18) 0.00129(19)
Rh2 0.0273(2) 0.0292(2) 0.0362(2) 0.00372(19) 0.0145(2) 0.00246(19)
O1A 0.028(3) 0.044(3) 0.048(3) 0.014(2) 0.013(2) 0.019(2)
O1B 0.024(6) 0.019(7) 0.023(8) -0.004(6) -0.004(5) 0.005(5)

loop_
_atom_type_symbol
_atom_type_description
_atom_type_scat_dispersion_real
_atom_type_scat_dispersion_imag
_atom_type_scat_source
C C 0.0033 0.0016 'International Tables Vol C Tables 4.2.6.8 and 6.1.1.4'
H H 0.0000 0.0000 'International Tables Vol C Tables 4.2.6.8 and 6.1.1.4'
B B 0.0013 0.0007 'International Tables Vol C Tables 4.2.6.8 and 6.1.1.4'
Rh Rh -1.1178 0.9187 'International Tables Vol C Tables 4.2.6.8 and 6.1.1.4'
O O 0.0106 0.0060 'International Tables Vol C Tables 4.2.6.8 and 6.1.1.4'

loop_
_geom_angle_atom_site_label_1
_geom_angle_atom_site_label_2
_geom_angle_atom_site_label_3
_geom_angle
O1A B1 B8 126.4(5)
O1A B1 B2 126.9(5)
B8 B1 B2 59.5(3)
O1A B1 Rh1 126.0(4)
B8 B1 Rh1 106.7(4)
B2 B1 Rh1 70.3(3)
O1A B1 Rh2 124.8(4)
B8 B1 Rh2 68.4(3)
B2 B1 Rh2 106.7(4)
Rh1 B1 Rh2 80.5(2)
B9 B2 B8 60.1(4)
B9 B2 B3 59.6(4)
B8 B2 B3 106.5(5)
B9 B2 B1 116.2(5)
B8 B2 B1 60.2(4)
B3 B2 B1 121.6(4)
B9 B2 Rh1 111.3(4)
B8 B2 Rh1 101.9(3)
B3 B2 Rh1 66.7(3)
B1 B2 Rh1 62.6(3)
B9 B2 H4BB 125(2)
B8 B2 H4BB 123(2)
B3 B2 H4BB 124(2)
B1 B2 H4BB 106(2)
Rh1 B2 H4BB 120(2)
B10 B3 B9 58.4(4)
B10 B3 B2 110.4(5)
B9 B3 B2 59.7(4)
B10 B3 B4 58.9(4)
B9 B3 B4 109.4(5)
B2 B3 B4 121.7(4)
B10 B3 Rh1 111.2(4)
B9 B3 Rh1 111.9(4)
B2 B3 Rh1 67.5(3)
B4 B3 Rh1 66.4(3)
B10 B3 H3BB 123(2)
B9 B3 H3BB 124(2)
B2 B3 H3BB 116(2)
B4 B3 H3BB 115(2)
Rh1 B3 H3BB 116(2)
B10 B4 B5 115.8(4)
B10 B4 B6 60.4(4)
B5 B4 B6 60.1(3)
B10 B4 B3 59.5(4)
B5 B4 B3 120.9(4)
B6 B4 B3 107.2(5)
B10 B4 Rh1 112.2(4)
B5 B4 Rh1 62.3(3)
B6 B4 Rh1 103.6(3)
B3 B4 Rh1 67.1(3)
B10 B4 H1BB 121(2)
B5 B4 H1BB 113(2)
B6 B4 H1BB 127(2)
B3 B4 H1BB 117(2)
Rh1 B4 H1BB 119(2)
O1B B5 B4 125.9(6)
O1B B5 B6 124.4(7)
B4 B5 B6 60.0(3)
O1B B5 Rh1 125.0(6)
B4 B5 Rh1 70.8(3)
B6 B5 Rh1 109.3(4)
O1B B5 Rh2 123.6(6)
B4 B5 Rh2 109.0(4)
B6 B5 Rh2 70.7(3)
Rh1 B5 Rh2 82.4(2)
B4 B6 B5 59.9(3)
B4 B6 B10 59.6(4)
B5 B6 B10 114.8(5)
B4 B6 B7 106.8(5)
B5 B6 B7 120.5(4)
B10 B6 B7 60.1(4)
B4 B6 Rh2 103.3(3)
B5 B6 Rh2 62.6(3)
B10 B6 Rh2 111.8(4)
B7 B6 Rh2 66.5(3)
B4 B6 H8BB 130(2)
B5 B6 H8BB 113(2)
B10 B6 H8BB 124(2)
B7 B6 H8BB 116(2)
Rh2 B6 H8BB 116(2)
B9 B7 B10 57.8(4)
B9 B7 B8 59.8(4)
B10 B7 B8 109.5(5)
B9 B7 B6 109.5(5)
B10 B7 B6 59.1(4)
B8 B7 B6 121.1(5)
B9 B7 Rh2 112.0(4)
B10 B7 Rh2 111.5(4)
B8 B7 Rh2 66.6(3)
B6 B7 Rh2 67.1(3)
B9 B7 H7BB 122(2)
B10 B7 H7BB 122(2)
B8 B7 H7BB 117(2)
B6 B7 H7BB 116(2)
Rh2 B7 H7BB 118(2)
B9 B8 B2 59.6(4)
B9 B8 B7 59.8(4)
B2 B8 B7 107.2(5)
B9 B8 B1 115.8(5)
B2 B8 B1 60.3(4)
B7 B8 B1 122.9(4)
B9 B8 Rh2 112.4(4)
B2 B8 Rh2 104.5(3)
B7 B8 Rh2 67.1(3)
B1 B8 Rh2 64.4(3)
B9 B8 H5BB 123(2)
B2 B8 H5BB 127(2)
B7 B8 H5BB 118(2)
B1 B8 H5BB 110(2)
Rh2 B8 H5BB 118(2)
B10 B9 B3 60.8(4)
B10 B9 B2 113.3(5)
B3 B9 B2 60.7(4)
B10 B9 B7 61.4(4)
B3 B9 B7 105.1(5)
B2 B9 B7 108.2(4)
B10 B9 B8 113.0(5)
B3 B9 B8 107.4(4)
B2 B9 B8 60.3(4)
B7 B9 B8 60.4(4)
B10 B9 H6BB 122(2)
B3 B9 H6BB 122(2)
B2 B9 H6BB 114(2)
B7 B9 H6BB 127(2)
B8 B9 H6BB 118(2)
B9 B10 B4 113.9(5)
B9 B10 B3 60.9(4)
B4 B10 B3 61.6(4)
B9 B10 B6 113.5(5)
B4 B10 B6 60.0(4)
B3 B10 B6 108.5(4)
B9 B10 B7 60.8(4)
B4 B10 B7 107.7(4)
B3 B10 B7 104.8(5)
B6 B10 B7 60.8(4)
B9 B10 H2BB 123(2)
B4 B10 H2BB 116(2)
B3 B10 H2BB 128(2)
B6 B10 H2BB 113(2)
B7 B10 H2BB 122(2)
C2 C1 C5 108.1(4)
C2 C1 C6 126.5(5)
C5 C1 C6 125.1(5)
C2 C1 Rh1 73.1(3)
C5 C1 Rh1 70.1(3)
C6 C1 Rh1 127.4(4)
C1 C2 C3 108.0(4)
C1 C2 C7 125.1(5)
C3 C2 C7 126.2(5)
C1 C2 Rh1 70.6(3)
C3 C2 Rh1 71.3(3)
C7 C2 Rh1 131.3(4)
C2 C3 C4 108.3(4)
C2 C3 C8 126.8(5)
C4 C3 C8 124.2(5)
C2 C3 Rh1 72.3(3)
C4 C3 Rh1 70.4(3)
C8 C3 Rh1 130.4(4)
C5 C4 C3 107.3(4)
C5 C4 C9 127.8(5)
C3 C4 C9 124.6(5)
C5 C4 Rh1 70.5(3)
C3 C4 Rh1 72.8(3)
C9 C4 Rh1 127.7(4)
C4 C5 C1 108.3(4)
C4 C5 C10 125.4(5)
C1 C5 C10 125.5(5)
C4 C5 Rh1 72.3(3)
C1 C5 Rh1 72.8(3)
C10 C5 Rh1 128.7(4)
C1 C6 H6A 109.5
C1 C6 H6B 109.5
H6A C6 H6B 109.5
C1 C6 H6C 109.5
H6A C6 H6C 109.5
H6B C6 H6C 109.5
C2 C7 H7A 109.5
C2 C7 H7B 109.5
H7A C7 H7B 109.5
C2 C7 H7C 109.5
H7A C7 H7C 109.5
H7B C7 H7C 109.5
C3 C8 H8A 109.5
C3 C8 H8B 109.5
H8A C8 H8B 109.5
C3 C8 H8C 109.5
H8A C8 H8C 109.5
H8B C8 H8C 109.5
C4 C9 H9A 109.5
C4 C9 H9B 109.5
H9A C9 H9B 109.5
C4 C9 H9C 109.5
H9A C9 H9C 109.5
H9B C9 H9C 109.5
C5 C10 H10A 109.5
C5 C10 H10B 109.5
H10A C10 H10B 109.5
C5 C10 H10C 109.5
H10A C10 H10C 109.5
H10B C10 H10C 109.5
C12 C11 C15 108.1(5)
C12 C11 C17 125.1(5)
C15 C11 C17 126.4(6)
C12 C11 Rh2 70.4(3)
C15 C11 Rh2 71.9(3)
C17 C11 Rh2 129.0(4)
C11 C12 C13 109.0(5)
C11 C12 C18 124.4(5)
C13 C12 C18 126.3(6)
C11 C12 Rh2 73.3(3)
C13 C12 Rh2 71.7(3)
C18 C12 Rh2 126.9(4)
C12 C13 C14 107.4(5)
C12 C13 C19 126.7(6)
C14 C13 C19 125.5(5)
C12 C13 Rh2 71.2(3)
C14 C13 Rh2 72.8(3)
C19 C13 Rh2 127.3(4)
C13 C14 C15 107.9(4)
C13 C14 C20 125.3(6)
C15 C14 C20 126.2(6)
C13 C14 Rh2 70.4(3)
C15 C14 Rh2 71.8(3)
C20 C14 Rh2 130.3(4)
C11 C15 C14 107.6(5)
C11 C15 C16 125.2(5)
C14 C15 C16 126.6(5)
C11 C15 Rh2 71.5(3)
C14 C15 Rh2 71.6(3)
C16 C15 Rh2 129.1(4)
C15 C16 H16A 109.5
C15 C16 H16B 109.5
H16A C16 H16B 109.5
C15 C16 H16C 109.5
H16A C16 H16C 109.5
H16B C16 H16C 109.5
C11 C17 H17A 109.5
C11 C17 H17B 109.5
H17A C17 H17B 109.5
C11 C17 H17C 109.5
H17A C17 H17C 109.5
H17B C17 H17C 109.5
C12 C18 H18A 109.5
C12 C18 H18B 109.5
H18A C18 H18B 109.5
C12 C18 H18C 109.5
H18A C18 H18C 109.5
H18B C18 H18C 109.5
C13 C19 H19A 109.5
C13 C19 H19B 109.5
H19A C19 H19B 109.5
C13 C19 H19C 109.5
H19A C19 H19C 109.5
H19B C19 H19C 109.5
C14 C20 H20A 109.5
C14 C20 H20B 109.5
H20A C20 H20B 109.5
C14 C20 H20C 109.5
H20A C20 H20C 109.5
H20B C20 H20C 109.5
B5 Rh1 B1 99.2(2)
B5 Rh1 C5 122.9(2)
B1 Rh1 C5 137.8(2)
B5 Rh1 C4 92.1(2)
B1 Rh1 C4 152.7(2)
C5 Rh1 C4 37.24(18)
B5 Rh1 C1 153.2(2)
B1 Rh1 C1 102.2(2)
C5 Rh1 C1 37.14(17)
C4 Rh1 C1 61.82(18)
B5 Rh1 B4 46.9(2)
B1 Rh1 B4 111.7(2)
C5 Rh1 B4 100.2(2)
C4 Rh1 B4 94.2(2)
C1 Rh1 B4 134.5(2)
B5 Rh1 C3 95.0(2)
B1 Rh1 C3 116.8(2)
C5 Rh1 C3 61.48(18)
C4 Rh1 C3 36.86(17)
C1 Rh1 C3 60.94(18)
B4 Rh1 C3 122.2(2)
B5 Rh1 B3 88.9(2)
B1 Rh1 B3 88.9(2)
C5 Rh1 B3 94.0(2)
C4 Rh1 B3 116.3(2)
C1 Rh1 B3 107.3(2)
B4 Rh1 B3 46.5(2)
C3 Rh1 B3 152.8(2)
B5 Rh1 C2 127.5(2)
B1 Rh1 C2 92.4(2)
C5 Rh1 C2 61.29(19)
C4 Rh1 C2 61.38(18)
C1 Rh1 C2 36.23(17)
B4 Rh1 C2 155.6(2)
C3 Rh1 C2 36.43(17)
B3 Rh1 C2 142.7(2)
B5 Rh1 B2 110.7(2)
B1 Rh1 B2 47.2(2)
C5 Rh1 B2 111.4(2)
C4 Rh1 B2 148.3(2)
C1 Rh1 B2 95.7(2)
B4 Rh1 B2 86.4(2)
C3 Rh1 B2 150.8(2)
B3 Rh1 B2 45.8(2)
C2 Rh1 B2 114.4(2)
B5 Rh1 Rh2 49.05(15)
B1 Rh1 Rh2 50.22(16)
C5 Rh1 Rh2 171.09(14)
C4 Rh1 Rh2 134.08(14)
C1 Rh1 Rh2 148.07(13)
B4 Rh1 Rh2 76.68(16)
C3 Rh1 Rh2 112.85(13)
B3 Rh1 Rh2 89.88(17)
C2 Rh1 Rh2 118.95(13)
B2 Rh1 Rh2 76.93(17)
B5 Rh2 B1 97.9(2)
B5 Rh2 C12 142.3(2)
B1 Rh2 C12 119.6(2)
B5 Rh2 C13 105.7(2)
B1 Rh2 C13 153.1(2)
C12 Rh2 C13 37.14(18)
B5 Rh2 B8 110.2(2)
B1 Rh2 B8 47.3(2)
C12 Rh2 B8 98.9(2)
C13 Rh2 B8 130.9(2)
B5 Rh2 C11 150.0(2)
B1 Rh2 C11 91.8(2)
C12 Rh2 C11 36.29(19)
C13 Rh2 C11 61.35(19)
B8 Rh2 C11 97.2(2)
B5 Rh2 B7 88.6(2)
B1 Rh2 B7 89.3(2)
C12 Rh2 B7 95.1(2)
C13 Rh2 B7 103.9(2)
B8 Rh2 B7 46.3(2)
C11 Rh2 B7 120.0(2)
B5 Rh2 C14 92.0(2)
B1 Rh2 C14 131.3(2)
C12 Rh2 C14 61.28(18)
C13 Rh2 C14 36.82(18)
B8 Rh2 C14 157.8(2)
C11 Rh2 C14 61.02(18)
B7 Rh2 C14 138.7(2)
B5 Rh2 C15 113.6(2)
B1 Rh2 C15 97.3(2)
C12 Rh2 C15 61.1(2)
C13 Rh2 C15 61.5(2)
B8 Rh2 C15 126.7(2)
C11 Rh2 C15 36.60(18)
B7 Rh2 C15 155.5(2)
C14 Rh2 C15 36.66(18)
B5 Rh2 B6 46.7(2)
B1 Rh2 B6 111.1(2)
C12 Rh2 B6 114.9(2)
C13 Rh2 B6 94.7(2)
B8 Rh2 B6 86.6(2)
C11 Rh2 B6 151.1(2)
B7 Rh2 B6 46.4(2)
C14 Rh2 B6 110.2(2)
C15 Rh2 B6 146.4(2)
B5 Rh2 Rh1 48.57(15)
B1 Rh2 Rh1 49.33(15)
C12 Rh2 Rh1 167.92(16)
C13 Rh2 Rh1 151.10(14)
B8 Rh2 Rh1 76.69(17)
C11 Rh2 Rh1 132.34(16)
B7 Rh2 Rh1 89.90(17)
C14 Rh2 Rh1 120.42(14)
C15 Rh2 Rh1 112.31(14)
B6 Rh2 Rh1 76.42(16)
B1 O1A H1A 109.5
B5 O1B H1B 109.5

loop_
_geom_bond_atom_site_label_1
_geom_bond_atom_site_label_2
_geom_bond_distance
B1 O1A 1.372(7)
B1 B8 1.781(9)
B1 B2 1.782(8)
B1 Rh1 2.157(6)
B1 Rh2 2.185(6)
B2 B9 1.757(10)
B2 B8 1.768(9)
B2 B3 1.775(9)
B2 Rh1 2.287(6)
B2 H4BB 1.11(5)
B3 B10 1.754(9)
B3 B9 1.755(9)
B3 B4 1.791(9)
B3 Rh1 2.274(6)
B3 H3BB 1.10(4)
B4 B10 1.742(9)
B4 B5 1.749(8)
B4 B6 1.750(9)
B4 Rh1 2.261(6)
B4 H1BB 1.11(4)
B5 O1B 1.409(13)
B5 B6 1.753(8)
B5 Rh1 2.121(6)
B5 Rh2 2.137(5)
B6 B10 1.757(9)
B6 B7 1.787(9)
B6 Rh2 2.271(6)
B6 H8BB 1.06(4)
B7 B9 1.765(10)
B7 B10 1.774(9)
B7 B8 1.776(10)
B7 Rh2 2.262(6)
B7 H7BB 1.06(4)
B8 B9 1.766(9)
B8 Rh2 2.253(6)
B8 H5BB 1.07(4)
B9 B10 1.711(10)
B9 H6BB 1.12(4)
B10 H2BB 1.07(4)
C1 C2 1.411(7)
C1 C5 1.424(7)
C1 C6 1.485(7)
C1 Rh1 2.253(5)
C2 C3 1.424(7)
C2 C7 1.496(7)
C2 Rh1 2.285(5)
C3 C4 1.426(7)
C3 C8 1.509(6)
C3 Rh1 2.271(5)
C4 C5 1.423(7)
C4 C9 1.492(7)
C4 Rh1 2.240(5)
C5 C10 1.509(7)
C5 Rh1 2.217(5)
C6 H6A 0.9600
C6 H6B 0.9600
C6 H6C 0.9600
C7 H7A 0.9600
C7 H7B 0.9600
C7 H7C 0.9600
C8 H8A 0.9600
C8 H8B 0.9600
C8 H8C 0.9600
C9 H9A 0.9600
C9 H9B 0.9600
C9 H9C 0.9600
C10 H10A 0.9600
C10 H10B 0.9600
C10 H10C 0.9600
C11 C12 1.398(7)
C11 C15 1.422(7)
C11 C17 1.500(7)
C11 Rh2 2.261(5)
C12 C13 1.419(7)
C12 C18 1.508(7)
C12 Rh2 2.225(5)
C13 C14 1.420(7)
C13 C19 1.490(7)
C13 Rh2 2.232(5)
C14 C15 1.425(7)
C14 C20 1.492(7)
C14 Rh2 2.264(5)
C15 C16 1.502(7)
C15 Rh2 2.266(5)
C16 H16A 0.9600
C16 H16B 0.9600
C16 H16C 0.9600
C17 H17A 0.9600
C17 H17B 0.9600
C17 H17C 0.9600
C18 H18A 0.9600
C18 H18B 0.9600
C18 H18C 0.9600
C19 H19A 0.9600
C19 H19B 0.9600
C19 H19C 0.9600
C20 H20A 0.9600
C20 H20B 0.9600
C20 H20C 0.9600
Rh1 Rh2 2.8040(6)
O1A H1A 0.8200
O1B H1B 0.8200

loop_
_geom_torsion_atom_site_label_1
_geom_torsion_atom_site_label_2
_geom_torsion_atom_site_label_3
_geom_torsion_atom_site_label_4
_geom_torsion
O1A B1 B2 B9 137.6(6)
B8 B1 B2 B9 22.9(5)
Rh1 B1 B2 B9 -101.6(5)
Rh2 B1 B2 B9 -28.5(6)
O1A B1 B2 B8 114.8(6)
Rh1 B1 B2 B8 -124.4(4)
Rh2 B1 B2 B8 -51.4(3)
O1A B1 B2 B3 -153.5(6)
B8 B1 B2 B3 91.8(6)
Rh1 B1 B2 B3 -32.6(5)
Rh2 B1 B2 B3 40.4(6)
O1A B1 B2 Rh1 -120.8(6)
B8 B1 B2 Rh1 124.4(4)
Rh2 B1 B2 Rh1 73.0(2)
B9 B2 B3 B10 30.1(4)
B8 B2 B3 B10 -9.1(6)
B1 B2 B3 B10 -73.8(6)
Rh1 B2 B3 B10 -105.2(4)
B8 B2 B3 B9 -39.1(4)
B1 B2 B3 B9 -103.9(6)
Rh1 B2 B3 B9 -135.3(4)
B9 B2 B3 B4 95.3(6)
B8 B2 B3 B4 56.1(6)
B1 B2 B3 B4 -8.6(8)
Rh1 B2 B3 B4 -40.0(4)
B9 B2 B3 Rh1 135.3(4)
B8 B2 B3 Rh1 96.2(4)
B1 B2 B3 Rh1 31.4(5)
B9 B3 B4 B10 -30.3(4)
B2 B3 B4 B10 -96.1(6)
Rh1 B3 B4 B10 -136.5(4)
B10 B3 B4 B5 103.6(5)
B9 B3 B4 B5 73.3(6)
B2 B3 B4 B5 7.6(8)
Rh1 B3 B4 B5 -32.8(4)
B10 B3 B4 B6 38.6(4)
B9 B3 B4 B6 8.3(6)
B2 B3 B4 B6 -57.4(6)
Rh1 B3 B4 B6 -97.8(4)
B10 B3 B4 Rh1 136.5(4)
B9 B3 B4 Rh1 106.1(4)
B2 B3 B4 Rh1 40.4(4)
B10 B4 B5 O1B -137.4(8)
B6 B4 B5 O1B -112.8(8)
B3 B4 B5 O1B 154.1(8)
Rh1 B4 B5 O1B 119.8(8)
B10 B4 B5 B6 -24.6(5)
B3 B4 B5 B6 -93.0(5)
Rh1 B4 B5 B6 -127.3(3)
B10 B4 B5 Rh1 102.8(5)
B6 B4 B5 Rh1 127.3(3)
B3 B4 B5 Rh1 34.3(4)
B10 B4 B5 Rh2 28.4(6)
B6 B4 B5 Rh2 52.9(4)
B3 B4 B5 Rh2 -40.1(6)
Rh1 B4 B5 Rh2 -74.4(2)
B10 B4 B6 B5 154.5(5)
B3 B4 B6 B5 116.3(4)
Rh1 B4 B6 B5 46.4(3)
B5 B4 B6 B10 -154.5(5)
B3 B4 B6 B10 -38.2(4)
Rh1 B4 B6 B10 -108.1(4)
B10 B4 B6 B7 38.5(4)
B5 B4 B6 B7 -116.0(5)
B3 B4 B6 B7 0.3(5)
Rh1 B4 B6 B7 -69.6(4)
B10 B4 B6 Rh2 107.7(4)
B5 B4 B6 Rh2 -46.8(3)
B3 B4 B6 Rh2 69.5(4)
Rh1 B4 B6 Rh2 -0.4(4)
O1B B5 B6 B4 115.1(8)
Rh1 B5 B6 B4 -52.7(3)
Rh2 B5 B6 B4 -126.9(4)
O1B B5 B6 B10 139.2(8)
B4 B5 B6 B10 24.1(4)
Rh1 B5 B6 B10 -28.6(5)
Rh2 B5 B6 B10 -102.8(5)
O1B B5 B6 B7 -152.2(7)
B4 B5 B6 B7 92.7(5)
Rh1 B5 B6 B7 40.0(6)
Rh2 B5 B6 B7 -34.2(4)
O1B B5 B6 Rh2 -118.0(7)
B4 B5 B6 Rh2 126.9(4)
Rh1 B5 B6 Rh2 74.2(2)
B4 B6 B7 B9 -8.8(6)
B5 B6 B7 B9 -73.4(6)
B10 B6 B7 B9 29.5(4)
Rh2 B6 B7 B9 -106.3(4)
B4 B6 B7 B10 -38.3(4)
B5 B6 B7 B10 -102.9(6)
Rh2 B6 B7 B10 -135.8(4)
B4 B6 B7 B8 57.1(6)
B5 B6 B7 B8 -7.5(8)
B10 B6 B7 B8 95.4(6)
Rh2 B6 B7 B8 -40.5(4)
B4 B6 B7 Rh2 97.5(4)
B5 B6 B7 Rh2 33.0(4)
B10 B6 B7 Rh2 135.8(4)
B3 B2 B8 B9 38.9(4)
B1 B2 B8 B9 156.3(5)
Rh1 B2 B8 B9 107.8(4)
B9 B2 B8 B7 -37.7(4)
B3 B2 B8 B7 1.2(5)
B1 B2 B8 B7 118.6(5)
Rh1 B2 B8 B7 70.2(4)
B9 B2 B8 B1 -156.3(5)
B3 B2 B8 B1 -117.4(4)
Rh1 B2 B8 B1 -48.4(3)
B9 B2 B8 Rh2 -107.7(4)
B3 B2 B8 Rh2 -68.8(4)
B1 B2 B8 Rh2 48.6(3)
Rh1 B2 B8 Rh2 0.1(4)
B10 B7 B8 B9 -30.7(4)
B6 B7 B8 B9 -95.8(6)
Rh2 B7 B8 B9 -136.4(4)
B9 B7 B8 B2 37.6(4)
B10 B7 B8 B2 6.9(6)
B6 B7 B8 B2 -58.2(6)
Rh2 B7 B8 B2 -98.8(4)
B9 B7 B8 B1 102.9(6)
B10 B7 B8 B1 72.2(6)
B6 B7 B8 B1 7.1(8)
Rh2 B7 B8 B1 -33.6(4)
B9 B7 B8 Rh2 136.4(4)
B10 B7 B8 Rh2 105.7(4)
B6 B7 B8 Rh2 40.7(4)
O1A B1 B8 B9 -138.3(6)
B2 B1 B8 B9 -22.7(5)
Rh1 B1 B8 B9 31.5(6)
Rh2 B1 B8 B9 103.7(5)
O1A B1 B8 B2 -115.6(6)
Rh1 B1 B8 B2 54.2(3)
Rh2 B1 B8 B2 126.4(4)
O1A B1 B8 B7 152.4(6)
B2 B1 B8 B7 -92.0(6)
Rh1 B1 B8 B7 -37.8(6)
Rh2 B1 B8 B7 34.4(4)
O1A B1 B8 Rh2 118.0(6)
B2 B1 B8 Rh2 -126.4(4)
Rh1 B1 B8 Rh2 -72.2(2)
B2 B3 B9 B10 146.5(5)
B4 B3 B9 B10 30.5(4)
Rh1 B3 B9 B10 102.1(4)
B10 B3 B9 B2 -146.5(5)
B4 B3 B9 B2 -116.0(5)
Rh1 B3 B9 B2 -44.5(4)
B10 B3 B9 B7 -43.9(4)
B2 B3 B9 B7 102.6(5)
B4 B3 B9 B7 -13.4(6)
Rh1 B3 B9 B7 58.2(5)
B10 B3 B9 B8 -107.1(5)
B2 B3 B9 B8 39.4(4)
B4 B3 B9 B8 -76.6(6)
Rh1 B3 B9 B8 -5.0(6)
B8 B2 B9 B10 104.1(5)
B3 B2 B9 B10 -31.6(5)
B1 B2 B9 B10 81.2(6)
Rh1 B2 B9 B10 12.3(6)
B8 B2 B9 B3 135.7(5)
B1 B2 B9 B3 112.8(5)
Rh1 B2 B9 B3 43.9(4)
B8 B2 B9 B7 38.2(4)
B3 B2 B9 B7 -97.5(5)
B1 B2 B9 B7 15.3(7)
Rh1 B2 B9 B7 -53.6(5)
B3 B2 B9 B8 -135.7(5)
B1 B2 B9 B8 -22.9(5)
Rh1 B2 B9 B8 -91.8(4)
B8 B7 B9 B10 -145.3(5)
B6 B7 B9 B10 -30.0(4)
Rh2 B7 B9 B10 -102.3(4)
B10 B7 B9 B3 43.6(4)
B8 B7 B9 B3 -101.7(5)
B6 B7 B9 B3 13.6(6)
Rh2 B7 B9 B3 -58.7(5)
B10 B7 B9 B2 107.2(5)
B8 B7 B9 B2 -38.1(4)
B6 B7 B9 B2 77.3(6)
Rh2 B7 B9 B2 4.9(6)
B10 B7 B9 B8 145.3(5)
B6 B7 B9 B8 115.4(5)
Rh2 B7 B9 B8 43.0(4)
B2 B8 B9 B10 -104.7(5)
B7 B8 B9 B10 32.8(5)
B1 B8 B9 B10 -81.8(6)
Rh2 B8 B9 B10 -10.6(6)
B2 B8 B9 B3 -39.7(4)
B7 B8 B9 B3 97.8(5)
B1 B8 B9 B3 -16.8(7)
Rh2 B8 B9 B3 54.4(6)
B7 B8 B9 B2 137.5(5)
B1 B8 B9 B2 22.8(5)
Rh2 B8 B9 B2 94.1(4)
B2 B8 B9 B7 -137.5(5)
B1 B8 B9 B7 -114.7(5)
Rh2 B8 B9 B7 -43.4(4)
B3 B9 B10 B4 -32.6(5)
B2 B9 B10 B4 -1.0(7)
B7 B9 B10 B4 97.7(5)
B8 B9 B10 B4 65.2(7)
B2 B9 B10 B3 31.6(5)
B7 B9 B10 B3 130.3(4)
B8 B9 B10 B3 97.8(5)
B3 B9 B10 B6 -98.8(5)
B2 B9 B10 B6 -67.2(6)
B7 B9 B10 B6 31.5(5)
B8 B9 B10 B6 -1.0(7)
B3 B9 B10 B7 -130.3(4)
B2 B9 B10 B7 -98.7(5)
B8 B9 B10 B7 -32.5(5)
B5 B4 B10 B9 -79.9(6)
B6 B4 B10 B9 -104.4(5)
B3 B4 B10 B9 32.3(5)
Rh1 B4 B10 B9 -11.0(6)
B5 B4 B10 B3 -112.2(5)
B6 B4 B10 B3 -136.7(5)
Rh1 B4 B10 B3 -43.3(4)
B5 B4 B10 B6 24.5(5)
B3 B4 B10 B6 136.7(5)
Rh1 B4 B10 B6 93.4(4)
B5 B4 B10 B7 -14.6(7)
B6 B4 B10 B7 -39.1(4)
B3 B4 B10 B7 97.6(5)
Rh1 B4 B10 B7 54.3(6)
B2 B3 B10 B9 -30.5(4)
B4 B3 B10 B9 -146.0(5)
Rh1 B3 B10 B9 -103.4(4)
B9 B3 B10 B4 146.0(5)
B2 B3 B10 B4 115.5(5)
Rh1 B3 B10 B4 42.6(4)
B9 B3 B10 B6 107.2(5)
B2 B3 B10 B6 76.7(6)
B4 B3 B10 B6 -38.8(4)
Rh1 B3 B10 B6 3.8(6)
B9 B3 B10 B7 43.5(4)
B2 B3 B10 B7 13.0(6)
B4 B3 B10 B7 -102.4(5)
Rh1 B3 B10 B7 -59.9(5)
B4 B6 B10 B9 105.0(5)
B5 B6 B10 B9 80.8(6)
B7 B6 B10 B9 -31.5(5)
Rh2 B6 B10 B9 12.0(6)
B5 B6 B10 B4 -24.2(4)
B7 B6 B10 B4 -136.5(5)
Rh2 B6 B10 B4 -93.0(4)
B4 B6 B10 B3 39.5(4)
B5 B6 B10 B3 15.3(6)
B7 B6 B10 B3 -97.0(5)
Rh2 B6 B10 B3 -53.5(5)
B4 B6 B10 B7 136.5(5)
B5 B6 B10 B7 112.3(5)
Rh2 B6 B10 B7 43.5(4)
B8 B7 B10 B9 31.4(4)
B6 B7 B10 B9 146.7(5)
Rh2 B7 B10 B9 103.1(5)
B9 B7 B10 B4 -108.0(5)
B8 B7 B10 B4 -76.6(6)
B6 B7 B10 B4 38.7(4)
Rh2 B7 B10 B4 -4.9(6)
B9 B7 B10 B3 -43.6(4)
B8 B7 B10 B3 -12.1(6)
B6 B7 B10 B3 103.2(5)
Rh2 B7 B10 B3 59.6(5)
B9 B7 B10 B6 -146.7(5)
B8 B7 B10 B6 -115.3(5)
Rh2 B7 B10 B6 -43.6(4)
C5 C1 C2 C3 -0.1(6)
C6 C1 C2 C3 173.8(5)
Rh1 C1 C2 C3 -61.8(4)
C5 C1 C2 C7 -170.8(5)
C6 C1 C2 C7 3.1(9)
Rh1 C1 C2 C7 127.5(5)
C5 C1 C2 Rh1 61.7(3)
C6 C1 C2 Rh1 -124.4(6)
C1 C2 C3 C4 -0.2(6)
C7 C2 C3 C4 170.4(5)
Rh1 C2 C3 C4 -61.6(3)
C1 C2 C3 C8 -170.9(5)
C7 C2 C3 C8 -0.4(9)
Rh1 C2 C3 C8 127.7(5)
C1 C2 C3 Rh1 61.4(4)
C7 C2 C3 Rh1 -128.0(6)
C2 C3 C4 C5 0.4(6)
C8 C3 C4 C5 171.4(5)
Rh1 C3 C4 C5 -62.4(3)
C2 C3 C4 C9 -172.9(5)
C8 C3 C4 C9 -1.8(8)
Rh1 C3 C4 C9 124.3(5)
C2 C3 C4 Rh1 62.8(3)
C8 C3 C4 Rh1 -126.1(5)
C3 C4 C5 C1 -0.4(6)
C9 C4 C5 C1 172.5(5)
Rh1 C4 C5 C1 -64.3(3)
C3 C4 C5 C10 -170.7(5)
C9 C4 C5 C10 2.2(8)
Rh1 C4 C5 C10 125.3(5)
C3 C4 C5 Rh1 63.9(3)
C9 C4 C5 Rh1 -123.1(5)
C2 C1 C5 C4 0.3(6)
C6 C1 C5 C4 -173.7(5)
Rh1 C1 C5 C4 64.0(4)
C2 C1 C5 C10 170.6(5)
C6 C1 C5 C10 -3.4(8)
Rh1 C1 C5 C10 -125.7(5)
C2 C1 C5 Rh1 -63.7(4)
C6 C1 C5 Rh1 122.3(5)
C15 C11 C12 C13 -0.9(6)
C17 C11 C12 C13 172.2(5)
Rh2 C11 C12 C13 -63.3(3)
C15 C11 C12 C18 -174.0(5)
C17 C11 C12 C18 -0.9(8)
Rh2 C11 C12 C18 123.6(5)
C15 C11 C12 Rh2 62.4(3)
C17 C11 C12 Rh2 -124.6(5)
C11 C12 C13 C14 0.0(6)
C18 C12 C13 C14 172.9(5)
Rh2 C12 C13 C14 -64.3(3)
C11 C12 C13 C19 -172.7(5)
C18 C12 C13 C19 0.2(8)
Rh2 C12 C13 C19 123.0(5)
C11 C12 C13 Rh2 64.3(4)
C18 C12 C13 Rh2 -122.8(5)
C12 C13 C14 C15 0.9(5)
C19 C13 C14 C15 173.7(5)
Rh2 C13 C14 C15 -62.3(3)
C12 C13 C14 C20 -170.7(5)
C19 C13 C14 C20 2.1(8)
Rh2 C13 C14 C20 126.1(5)
C12 C13 C14 Rh2 63.2(3)
C19 C13 C14 Rh2 -124.0(5)
C12 C11 C15 C14 1.4(6)
C17 C11 C15 C14 -171.5(5)
Rh2 C11 C15 C14 62.9(3)
C12 C11 C15 C16 173.3(5)
C17 C11 C15 C16 0.3(8)
Rh2 C11 C15 C16 -125.3(5)
C12 C11 C15 Rh2 -61.5(3)
C17 C11 C15 Rh2 125.6(5)
C13 C14 C15 C11 -1.4(5)
C20 C14 C15 C11 170.1(5)
Rh2 C14 C15 C11 -62.8(3)
C13 C14 C15 C16 -173.1(5)
C20 C14 C15 C16 -1.6(8)
Rh2 C14 C15 C16 125.5(5)
C13 C14 C15 Rh2 61.4(3)
C20 C14 C15 Rh2 -127.1(5)
O1B B5 Rh1 B1 128.0(7)
B4 B5 Rh1 B1 -111.1(3)
B6 B5 Rh1 B1 -64.3(4)
Rh2 B5 Rh1 B1 2.1(2)
O1B B5 Rh1 C5 -49.2(7)
B4 B5 Rh1 C5 71.6(3)
B6 B5 Rh1 C5 118.4(3)
Rh2 B5 Rh1 C5 -175.18(16)
O1B B5 Rh1 C4 -27.0(7)
B4 B5 Rh1 C4 93.9(3)
B6 B5 Rh1 C4 140.7(3)
Rh2 B5 Rh1 C4 -152.95(19)
O1B B5 Rh1 C1 -14.8(9)
B4 B5 Rh1 C1 106.0(5)
B6 B5 Rh1 C1 152.9(4)
Rh2 B5 Rh1 C1 -140.8(4)
O1B B5 Rh1 B4 -120.9(8)
B6 B5 Rh1 B4 46.8(4)
Rh2 B5 Rh1 B4 113.2(3)
O1B B5 Rh1 C3 9.8(7)
B4 B5 Rh1 C3 130.7(3)
B6 B5 Rh1 C3 177.5(3)
Rh2 B5 Rh1 C3 -116.14(19)
O1B B5 Rh1 B3 -143.2(7)
B4 B5 Rh1 B3 -22.4(3)
B6 B5 Rh1 B3 24.4(4)
Rh2 B5 Rh1 B3 90.8(2)
O1B B5 Rh1 C2 27.8(8)
B4 B5 Rh1 C2 148.6(3)
B6 B5 Rh1 C2 -164.5(3)
Rh2 B5 Rh1 C2 -98.2(2)
O1B B5 Rh1 B2 175.6(7)
B4 B5 Rh1 B2 -63.6(3)
B6 B5 Rh1 B2 -16.8(4)
Rh2 B5 Rh1 B2 49.6(3)
O1B B5 Rh1 Rh2 126.0(7)
B4 B5 Rh1 Rh2 -113.2(3)
B6 B5 Rh1 Rh2 -66.4(3)
O1A B1 Rh1 B5 -128.4(5)
B8 B1 Rh1 B5 61.8(4)
B2 B1 Rh1 B5 109.7(3)
Rh2 B1 Rh1 B5 -2.0(2)
O1A B1 Rh1 C5 48.2(6)
B8 B1 Rh1 C5 -121.6(4)
B2 B1 Rh1 C5 -73.7(4)
Rh2 B1 Rh1 C5 174.5(2)
O1A B1 Rh1 C4 -15.2(8)
B8 B1 Rh1 C4 175.0(4)
B2 B1 Rh1 C4 -137.1(4)
Rh2 B1 Rh1 C4 111.1(4)
O1A B1 Rh1 C1 35.5(5)
B8 B1 Rh1 C1 -134.4(3)
B2 B1 Rh1 C1 -86.5(3)
Rh2 B1 Rh1 C1 161.80(17)
O1A B1 Rh1 B4 -175.5(5)
B8 B1 Rh1 B4 14.7(4)
B2 B1 Rh1 B4 62.6(4)
Rh2 B1 Rh1 B4 -49.2(2)
O1A B1 Rh1 C3 -27.9(6)
B8 B1 Rh1 C3 162.2(3)
B2 B1 Rh1 C3 -149.9(3)
Rh2 B1 Rh1 C3 98.4(2)
O1A B1 Rh1 B3 142.9(5)
B8 B1 Rh1 B3 -26.9(4)
B2 B1 Rh1 B3 21.0(3)
Rh2 B1 Rh1 B3 -90.7(2)
O1A B1 Rh1 C2 0.3(5)
B8 B1 Rh1 C2 -169.6(3)
B2 B1 Rh1 C2 -121.7(3)
Rh2 B1 Rh1 C2 126.59(18)
O1A B1 Rh1 B2 121.9(6)
B8 B1 Rh1 B2 -47.9(4)
Rh2 B1 Rh1 B2 -111.7(4)
O1A B1 Rh1 Rh2 -126.3(5)
B8 B1 Rh1 Rh2 63.8(3)
B2 B1 Rh1 Rh2 111.7(3)
C4 C5 Rh1 B5 38.7(4)
C1 C5 Rh1 B5 155.0(3)
C10 C5 Rh1 B5 -82.9(5)
C4 C5 Rh1 B1 -137.3(3)
C1 C5 Rh1 B1 -20.9(4)
C10 C5 Rh1 B1 101.1(5)
C1 C5 Rh1 C4 116.4(4)
C10 C5 Rh1 C4 -121.6(6)
C4 C5 Rh1 C1 -116.4(4)
C10 C5 Rh1 C1 122.0(6)
C4 C5 Rh1 B4 83.4(3)
C1 C5 Rh1 B4 -160.2(3)
C10 C5 Rh1 B4 -38.2(5)
C4 C5 Rh1 C3 -37.8(3)
C1 C5 Rh1 C3 78.6(3)
C10 C5 Rh1 C3 -159.4(6)
C4 C5 Rh1 B3 129.9(3)
C1 C5 Rh1 B3 -113.7(3)
C10 C5 Rh1 B3 8.3(5)
C4 C5 Rh1 C2 -79.5(3)
C1 C5 Rh1 C2 36.9(3)
C10 C5 Rh1 C2 158.9(6)
C4 C5 Rh1 B2 173.6(3)
C1 C5 Rh1 B2 -70.0(3)
C10 C5 Rh1 B2 52.0(6)
C4 C5 Rh1 Rh2 14.5(10)
C1 C5 Rh1 Rh2 130.9(8)
C10 C5 Rh1 Rh2 -107.1(9)
C5 C4 Rh1 B5 -148.3(3)
C3 C4 Rh1 B5 95.6(3)
C9 C4 Rh1 B5 -25.2(5)
C5 C4 Rh1 B1 96.9(5)
C3 C4 Rh1 B1 -19.2(6)
C9 C4 Rh1 B1 -139.9(5)
C3 C4 Rh1 C5 -116.1(4)
C9 C4 Rh1 C5 123.2(6)
C5 C4 Rh1 C1 37.8(3)
C3 C4 Rh1 C1 -78.2(3)
C9 C4 Rh1 C1 161.0(6)
C5 C4 Rh1 B4 -101.4(3)
C3 C4 Rh1 B4 142.5(3)
C9 C4 Rh1 B4 21.8(5)
C5 C4 Rh1 C3 116.1(4)
C9 C4 Rh1 C3 -120.7(6)
C5 C4 Rh1 B3 -58.6(4)
C3 C4 Rh1 B3 -174.6(3)
C9 C4 Rh1 B3 64.6(5)
C5 C4 Rh1 C2 79.2(3)
C3 C4 Rh1 C2 -36.8(3)
C9 C4 Rh1 C2 -157.6(6)
C5 C4 Rh1 B2 -11.4(6)
C3 C4 Rh1 B2 -127.5(4)
C9 C4 Rh1 B2 111.8(6)
C5 C4 Rh1 Rh2 -176.9(2)
C3 C4 Rh1 Rh2 67.0(3)
C9 C4 Rh1 Rh2 -53.7(6)
C2 C1 Rh1 B5 65.3(5)
C5 C1 Rh1 B5 -51.8(5)
C6 C1 Rh1 B5 -171.3(5)
C2 C1 Rh1 B1 -77.1(3)
C5 C1 Rh1 B1 165.8(3)
C6 C1 Rh1 B1 46.3(5)
C2 C1 Rh1 C5 117.1(4)
C6 C1 Rh1 C5 -119.5(6)
C2 C1 Rh1 C4 79.2(3)
C5 C1 Rh1 C4 -38.0(3)
C6 C1 Rh1 C4 -157.4(6)
C2 C1 Rh1 B4 145.0(3)
C5 C1 Rh1 B4 27.9(4)
C6 C1 Rh1 B4 -91.6(5)
C2 C1 Rh1 C3 37.0(3)
C5 C1 Rh1 C3 -80.2(3)
C6 C1 Rh1 C3 160.3(6)
C2 C1 Rh1 B3 -169.8(3)
C5 C1 Rh1 B3 73.1(3)
C6 C1 Rh1 B3 -46.4(5)
C5 C1 Rh1 C2 -117.1(4)
C6 C1 Rh1 C2 123.4(6)
C2 C1 Rh1 B2 -124.4(3)
C5 C1 Rh1 B2 118.5(3)
C6 C1 Rh1 B2 -1.0(5)
C2 C1 Rh1 Rh2 -50.1(4)
C5 C1 Rh1 Rh2 -167.2(2)
C6 C1 Rh1 Rh2 73.3(6)
B10 B4 Rh1 B5 -108.4(5)
B6 B4 Rh1 B5 -45.2(4)
B3 B4 Rh1 B5 -148.3(4)
B10 B4 Rh1 B1 -26.2(4)
B5 B4 Rh1 B1 82.2(3)
B6 B4 Rh1 B1 37.0(4)
B3 B4 Rh1 B1 -66.1(3)
B10 B4 Rh1 C5 125.6(4)
B5 B4 Rh1 C5 -125.9(3)
B6 B4 Rh1 C5 -171.1(4)
B3 B4 Rh1 C5 85.7(3)
B10 B4 Rh1 C4 162.7(4)
B5 B4 Rh1 C4 -88.9(3)
B6 B4 Rh1 C4 -134.0(4)
B3 B4 Rh1 C4 122.8(3)
B10 B4 Rh1 C1 108.9(4)
B5 B4 Rh1 C1 -142.6(3)
B6 B4 Rh1 C1 172.2(3)
B3 B4 Rh1 C1 69.1(4)
B10 B4 Rh1 C3 -171.7(3)
B5 B4 Rh1 C3 -63.3(3)
B6 B4 Rh1 C3 -108.5(4)
B3 B4 Rh1 C3 148.4(3)
B10 B4 Rh1 B3 39.9(4)
B5 B4 Rh1 B3 148.3(4)
B6 B4 Rh1 B3 103.2(5)
B10 B4 Rh1 C2 164.1(4)
B5 B4 Rh1 C2 -87.5(5)
B6 B4 Rh1 C2 -132.7(5)
B3 B4 Rh1 C2 124.2(5)
B10 B4 Rh1 B2 14.5(4)
B5 B4 Rh1 B2 122.9(3)
B6 B4 Rh1 B2 77.8(4)
B3 B4 Rh1 B2 -25.4(3)
B10 B4 Rh1 Rh2 -62.9(4)
B5 B4 Rh1 Rh2 45.5(2)
B6 B4 Rh1 Rh2 0.3(3)
B3 B4 Rh1 Rh2 -102.8(3)
C2 C3 Rh1 B5 155.7(3)
C4 C3 Rh1 B5 -86.8(3)
C8 C3 Rh1 B5 32.0(5)
C2 C3 Rh1 B1 52.7(4)
C4 C3 Rh1 B1 170.3(3)
C8 C3 Rh1 B1 -71.0(5)
C2 C3 Rh1 C5 -79.4(3)
C4 C3 Rh1 C5 38.2(3)
C8 C3 Rh1 C5 157.0(6)
C2 C3 Rh1 C4 -117.6(4)
C8 C3 Rh1 C4 118.7(6)
C2 C3 Rh1 C1 -36.8(3)
C4 C3 Rh1 C1 80.8(3)
C8 C3 Rh1 C1 -160.4(6)
C2 C3 Rh1 B4 -163.4(3)
C4 C3 Rh1 B4 -45.9(4)
C8 C3 Rh1 B4 72.9(5)
C2 C3 Rh1 B3 -107.0(5)
C4 C3 Rh1 B3 10.6(6)
C8 C3 Rh1 B3 129.3(6)
C4 C3 Rh1 C2 117.6(4)
C8 C3 Rh1 C2 -123.7(6)
C2 C3 Rh1 B2 3.8(6)
C4 C3 Rh1 B2 121.4(5)
C8 C3 Rh1 B2 -119.9(6)
C2 C3 Rh1 Rh2 108.3(3)
C4 C3 Rh1 Rh2 -134.1(3)
C8 C3 Rh1 Rh2 -15.4(5)
B10 B3 Rh1 B5 -16.7(4)
B9 B3 Rh1 B5 -79.9(4)
B2 B3 Rh1 B5 -120.8(3)
B4 B3 Rh1 B5 22.6(3)
B10 B3 Rh1 B1 82.6(4)
B9 B3 Rh1 B1 19.4(5)
B2 B3 Rh1 B1 -21.5(3)
B4 B3 Rh1 B1 121.8(3)
B10 B3 Rh1 C5 -139.6(4)
B9 B3 Rh1 C5 157.2(4)
B2 B3 Rh1 C5 116.3(3)
B4 B3 Rh1 C5 -100.4(3)
B10 B3 Rh1 C4 -108.4(4)
B9 B3 Rh1 C4 -171.6(4)
B2 B3 Rh1 C4 147.5(3)
B4 B3 Rh1 C4 -69.2(3)
B10 B3 Rh1 C1 -175.0(4)
B9 B3 Rh1 C1 121.8(4)
B2 B3 Rh1 C1 80.9(3)
B4 B3 Rh1 C1 -135.7(3)
B10 B3 Rh1 B4 -39.2(4)
B9 B3 Rh1 B4 -102.4(5)
B2 B3 Rh1 B4 -143.3(5)
B10 B3 Rh1 C3 -115.4(5)
B9 B3 Rh1 C3 -178.7(4)
B2 B3 Rh1 C3 140.4(4)
B4 B3 Rh1 C3 -76.2(6)
B10 B3 Rh1 C2 175.1(3)
B9 B3 Rh1 C2 111.9(5)
B2 B3 Rh1 C2 71.0(4)
B4 B3 Rh1 C2 -145.7(3)
B10 B3 Rh1 B2 104.1(5)
B9 B3 Rh1 B2 40.9(4)
B4 B3 Rh1 B2 143.3(5)
B10 B3 Rh1 Rh2 32.4(4)
B9 B3 Rh1 Rh2 -30.8(4)
B2 B3 Rh1 Rh2 -71.7(3)
B4 B3 Rh1 Rh2 71.6(3)
C1 C2 Rh1 B5 -148.9(3)
C3 C2 Rh1 B5 -31.2(4)
C7 C2 Rh1 B5 91.0(5)
C1 C2 Rh1 B1 107.5(3)
C3 C2 Rh1 B1 -134.7(3)
C7 C2 Rh1 B1 -12.6(5)
C1 C2 Rh1 C5 -37.8(3)
C3 C2 Rh1 C5 80.0(3)
C7 C2 Rh1 C5 -157.9(6)
C1 C2 Rh1 C4 -80.5(3)
C3 C2 Rh1 C4 37.3(3)
C7 C2 Rh1 C4 159.4(6)
C3 C2 Rh1 C1 117.7(4)
C7 C2 Rh1 C1 -120.1(6)
C1 C2 Rh1 B4 -82.0(6)
C3 C2 Rh1 B4 35.7(6)
C7 C2 Rh1 B4 157.8(5)
C1 C2 Rh1 C3 -117.7(4)
C7 C2 Rh1 C3 122.1(7)
C1 C2 Rh1 B3 16.2(5)
C3 C2 Rh1 B3 133.9(4)
C7 C2 Rh1 B3 -103.9(6)
C1 C2 Rh1 B2 64.3(4)
C3 C2 Rh1 B2 -178.0(3)
C7 C2 Rh1 B2 -55.8(6)
C1 C2 Rh1 Rh2 152.4(3)
C3 C2 Rh1 Rh2 -89.9(3)
C7 C2 Rh1 Rh2 32.3(6)
B9 B2 Rh1 B5 26.0(4)
B8 B2 Rh1 B5 -36.3(4)
B3 B2 Rh1 B5 66.7(3)
B1 B2 Rh1 B5 -83.3(3)
B9 B2 Rh1 B1 109.4(5)
B8 B2 Rh1 B1 47.0(4)
B3 B2 Rh1 B1 150.0(5)
B9 B2 Rh1 C5 -114.5(4)
B8 B2 Rh1 C5 -176.8(3)
B3 B2 Rh1 C5 -73.9(4)
B1 B2 Rh1 C5 136.1(3)
B9 B2 Rh1 C4 -107.1(5)
B8 B2 Rh1 C4 -169.5(3)
B3 B2 Rh1 C4 -66.5(5)
B1 B2 Rh1 C4 143.5(4)
B9 B2 Rh1 C1 -149.3(4)
B8 B2 Rh1 C1 148.4(4)
B3 B2 Rh1 C1 -108.6(3)
B1 B2 Rh1 C1 101.4(3)
B9 B2 Rh1 B4 -14.9(4)
B8 B2 Rh1 B4 -77.2(4)
B3 B2 Rh1 B4 25.7(3)
B1 B2 Rh1 B4 -124.3(3)
B9 B2 Rh1 C3 175.9(4)
B8 B2 Rh1 C3 113.6(5)
B3 B2 Rh1 C3 -143.5(4)
B1 B2 Rh1 C3 66.5(5)
B9 B2 Rh1 B3 -40.6(4)
B8 B2 Rh1 B3 -103.0(5)
B1 B2 Rh1 B3 -150.0(5)
B9 B2 Rh1 C2 178.4(4)
B8 B2 Rh1 C2 116.0(4)
B3 B2 Rh1 C2 -141.0(3)
B1 B2 Rh1 C2 69.0(3)
B9 B2 Rh1 Rh2 62.2(4)
B8 B2 Rh1 Rh2 -0.1(3)
B3 B2 Rh1 Rh2 102.9(3)
B1 B2 Rh1 Rh2 -47.1(3)
O1B B5 Rh2 B1 -129.3(7)
B4 B5 Rh2 B1 64.5(4)
B6 B5 Rh2 B1 111.6(3)
Rh1 B5 Rh2 B1 -2.0(2)
O1B B5 Rh2 C12 45.0(9)
B4 B5 Rh2 C12 -121.1(4)
B6 B5 Rh2 C12 -74.1(4)
Rh1 B5 Rh2 C12 172.3(2)
O1B B5 Rh2 C13 37.6(8)
B4 B5 Rh2 C13 -128.6(3)
B6 B5 Rh2 C13 -81.5(3)
Rh1 B5 Rh2 C13 164.86(18)
O1B B5 Rh2 B8 -176.5(7)
B4 B5 Rh2 B8 17.3(4)
B6 B5 Rh2 B8 64.3(4)
Rh1 B5 Rh2 B8 -49.3(3)
O1B B5 Rh2 C11 -21.7(9)
B4 B5 Rh2 C11 172.1(4)
B6 B5 Rh2 C11 -140.9(4)
Rh1 B5 Rh2 C11 105.5(4)
O1B B5 Rh2 B7 141.6(7)
B4 B5 Rh2 B7 -24.5(4)
B6 B5 Rh2 B7 22.5(3)
Rh1 B5 Rh2 B7 -91.1(2)
O1B B5 Rh2 C14 2.9(7)
B4 B5 Rh2 C14 -163.3(4)
B6 B5 Rh2 C14 -116.2(3)
Rh1 B5 Rh2 C14 130.2(2)
O1B B5 Rh2 C15 -27.7(8)
B4 B5 Rh2 C15 166.1(3)
B6 B5 Rh2 C15 -146.8(3)
Rh1 B5 Rh2 C15 99.6(2)
O1B B5 Rh2 B6 119.1(8)
B4 B5 Rh2 B6 -47.0(4)
Rh1 B5 Rh2 B6 -113.6(3)
O1B B5 Rh2 Rh1 -127.3(8)
B4 B5 Rh2 Rh1 66.6(3)
B6 B5 Rh2 Rh1 113.6(3)
O1A B1 Rh2 B5 129.6(5)
B8 B1 Rh2 B5 -110.3(3)
B2 B1 Rh2 B5 -63.9(4)
Rh1 B1 Rh2 B5 2.0(2)
O1A B1 Rh2 C12 -46.5(5)
B8 B1 Rh2 C12 73.6(3)
B2 B1 Rh2 C12 120.1(3)
Rh1 B1 Rh2 C12 -174.01(16)
O1A B1 Rh2 C13 -21.5(8)
B8 B1 Rh2 C13 98.6(5)
B2 B1 Rh2 C13 145.0(4)
Rh1 B1 Rh2 C13 -149.1(4)
O1A B1 Rh2 B8 -120.1(6)
B2 B1 Rh2 B8 46.4(4)
Rh1 B1 Rh2 B8 112.3(3)
O1A B1 Rh2 C11 -22.0(5)
B8 B1 Rh2 C11 98.1(3)
B2 B1 Rh2 C11 144.6(3)
Rh1 B1 Rh2 C11 -149.51(19)
O1A B1 Rh2 B7 -142.0(5)
B8 B1 Rh2 B7 -21.9(3)
B2 B1 Rh2 B7 24.6(4)
Rh1 B1 Rh2 B7 90.5(2)
O1A B1 Rh2 C14 29.9(6)
B8 B1 Rh2 C14 150.0(3)
B2 B1 Rh2 C14 -163.6(3)
Rh1 B1 Rh2 C14 -97.7(2)
O1A B1 Rh2 C15 14.3(5)
B8 B1 Rh2 C15 134.5(3)
B2 B1 Rh2 C15 -179.1(3)
Rh1 B1 Rh2 C15 -113.21(19)
O1A B1 Rh2 B6 176.1(4)
B8 B1 Rh2 B6 -63.8(3)
B2 B1 Rh2 B6 -17.4(4)
Rh1 B1 Rh2 B6 48.5(3)
O1A B1 Rh2 Rh1 127.6(5)
B8 B1 Rh2 Rh1 -112.3(3)
B2 B1 Rh2 Rh1 -65.9(3)
C11 C12 Rh2 B5 -129.1(4)
C13 C12 Rh2 B5 -11.9(5)
C18 C12 Rh2 B5 110.2(6)
C11 C12 Rh2 B1 44.4(4)
C13 C12 Rh2 B1 161.6(3)
C18 C12 Rh2 B1 -76.3(6)
C11 C12 Rh2 C13 -117.2(5)
C18 C12 Rh2 C13 122.1(7)
C11 C12 Rh2 B8 90.0(4)
C13 C12 Rh2 B8 -152.8(3)
C18 C12 Rh2 B8 -30.8(6)
C13 C12 Rh2 C11 117.2(5)
C18 C12 Rh2 C11 -120.7(7)
C11 C12 Rh2 B7 136.5(3)
C13 C12 Rh2 B7 -106.3(4)
C18 C12 Rh2 B7 15.8(6)
C11 C12 Rh2 C14 -79.2(3)
C13 C12 Rh2 C14 38.0(3)
C18 C12 Rh2 C14 160.0(6)
C11 C12 Rh2 C15 -37.1(3)
C13 C12 Rh2 C15 80.0(3)
C18 C12 Rh2 C15 -157.9(6)
C11 C12 Rh2 B6 -179.6(3)
C13 C12 Rh2 B6 -62.4(4)
C18 C12 Rh2 B6 59.6(6)
C11 C12 Rh2 Rh1 22.2(8)
C13 C12 Rh2 Rh1 139.4(6)
C18 C12 Rh2 Rh1 -98.5(8)
C12 C13 Rh2 B5 172.5(3)
C14 C13 Rh2 B5 -71.7(3)
C19 C13 Rh2 B5 50.2(6)
C12 C13 Rh2 B1 -37.3(6)
C14 C13 Rh2 B1 78.5(6)
C19 C13 Rh2 B1 -159.6(5)
C14 C13 Rh2 C12 115.8(5)
C19 C13 Rh2 C12 -122.3(7)
C12 C13 Rh2 B8 36.6(4)
C14 C13 Rh2 B8 152.4(3)
C19 C13 Rh2 B8 -85.7(6)
C12 C13 Rh2 C11 -36.9(3)
C14 C13 Rh2 C11 79.0(3)
C19 C13 Rh2 C11 -159.2(6)
C12 C13 Rh2 B7 80.0(4)
C14 C13 Rh2 B7 -164.2(3)
C19 C13 Rh2 B7 -42.3(6)
C12 C13 Rh2 C14 -115.8(4)
C19 C13 Rh2 C14 121.9(7)
C12 C13 Rh2 C15 -78.8(3)
C14 C13 Rh2 C15 37.1(3)
C19 C13 Rh2 C15 158.9(6)
C12 C13 Rh2 B6 126.2(3)
C14 C13 Rh2 B6 -118.0(3)
C19 C13 Rh2 B6 3.9(6)
C12 C13 Rh2 Rh1 -163.6(3)
C14 C13 Rh2 Rh1 -47.8(5)
C19 C13 Rh2 Rh1 74.1(7)
B9 B8 Rh2 B5 -27.1(5)
B2 B8 Rh2 B5 35.6(4)
B7 B8 Rh2 B5 -67.2(3)
B1 B8 Rh2 B5 81.9(3)
B9 B8 Rh2 B1 -108.9(5)
B2 B8 Rh2 B1 -46.2(4)
B7 B8 Rh2 B1 -149.0(4)
B9 B8 Rh2 C12 128.7(4)
B2 B8 Rh2 C12 -168.6(4)
B7 B8 Rh2 C12 88.6(3)
B1 B8 Rh2 C12 -122.4(3)
B9 B8 Rh2 C13 107.3(4)
B2 B8 Rh2 C13 170.0(3)
B7 B8 Rh2 C13 67.2(4)
B1 B8 Rh2 C13 -143.8(3)
B9 B8 Rh2 C11 165.3(4)
B2 B8 Rh2 C11 -132.0(4)
B7 B8 Rh2 C11 125.2(3)
B1 B8 Rh2 C11 -85.8(3)
B9 B8 Rh2 B7 40.1(4)
B2 B8 Rh2 B7 102.8(5)
B1 B8 Rh2 B7 149.0(4)
B9 B8 Rh2 C14 154.4(5)
B2 B8 Rh2 C14 -142.9(5)
B7 B8 Rh2 C14 114.3(6)
B1 B8 Rh2 C14 -96.6(6)
B9 B8 Rh2 C15 -170.9(4)
B2 B8 Rh2 C15 -108.2(4)
B7 B8 Rh2 C15 149.0(3)
B1 B8 Rh2 C15 -61.9(4)
B9 B8 Rh2 B6 14.0(4)
B2 B8 Rh2 B6 76.7(4)
B7 B8 Rh2 B6 -26.1(3)
B1 B8 Rh2 B6 123.0(3)
B9 B8 Rh2 Rh1 -62.8(4)
B2 B8 Rh2 Rh1 -0.1(3)
B7 B8 Rh2 Rh1 -102.9(3)
B1 B8 Rh2 Rh1 46.1(2)
C12 C11 Rh2 B5 108.4(5)
C15 C11 Rh2 B5 -9.2(6)
C17 C11 Rh2 B5 -131.7(6)
C12 C11 Rh2 B1 -142.5(3)
C15 C11 Rh2 B1 99.9(4)
C17 C11 Rh2 B1 -22.6(6)
C15 C11 Rh2 C12 -117.6(5)
C17 C11 Rh2 C12 119.8(7)
C12 C11 Rh2 C13 37.7(3)
C15 C11 Rh2 C13 -79.9(3)
C17 C11 Rh2 C13 157.6(6)
C12 C11 Rh2 B8 -95.3(4)
C15 C11 Rh2 B8 147.1(4)
C17 C11 Rh2 B8 24.5(6)
C12 C11 Rh2 B7 -52.3(4)
C15 C11 Rh2 B7 -169.9(3)
C17 C11 Rh2 B7 67.6(6)
C12 C11 Rh2 C14 80.0(3)
C15 C11 Rh2 C14 -37.6(3)
C17 C11 Rh2 C14 -160.2(6)
C12 C11 Rh2 C15 117.6(5)
C17 C11 Rh2 C15 -122.6(7)
C12 C11 Rh2 B6 0.7(6)
C15 C11 Rh2 B6 -116.8(5)
C17 C11 Rh2 B6 120.6(6)
C12 C11 Rh2 Rh1 -173.8(2)
C15 C11 Rh2 Rh1 68.6(4)
C17 C11 Rh2 Rh1 -54.0(6)
B9 B7 Rh2 B5 80.1(4)
B10 B7 Rh2 B5 17.4(4)
B8 B7 Rh2 B5 120.1(3)
B6 B7 Rh2 B5 -22.6(3)
B9 B7 Rh2 B1 -17.8(4)
B10 B7 Rh2 B1 -80.5(4)
B8 B7 Rh2 B1 22.2(3)
B6 B7 Rh2 B1 -120.5(3)
B9 B7 Rh2 C12 -137.5(4)
B10 B7 Rh2 C12 159.8(4)
B8 B7 Rh2 C12 -97.5(3)
B6 B7 Rh2 C12 119.8(3)
B9 B7 Rh2 C13 -174.1(4)
B10 B7 Rh2 C13 123.2(4)
B8 B7 Rh2 C13 -134.1(3)
B6 B7 Rh2 C13 83.2(3)
B9 B7 Rh2 B8 -40.0(4)
B10 B7 Rh2 B8 -102.7(5)
B6 B7 Rh2 B8 -142.7(5)
B9 B7 Rh2 C11 -109.4(4)
B10 B7 Rh2 C11 -172.1(4)
B8 B7 Rh2 C11 -69.4(4)
B6 B7 Rh2 C11 147.8(3)
B9 B7 Rh2 C14 171.5(3)
B10 B7 Rh2 C14 108.8(5)
B8 B7 Rh2 C14 -148.5(3)
B6 B7 Rh2 C14 68.8(4)
B9 B7 Rh2 C15 -124.0(5)
B10 B7 Rh2 C15 173.2(4)
B8 B7 Rh2 C15 -84.0(6)
B6 B7 Rh2 C15 133.2(5)
B9 B7 Rh2 B6 102.7(5)
B10 B7 Rh2 B6 40.0(4)
B8 B7 Rh2 B6 142.7(5)
B9 B7 Rh2 Rh1 31.5(4)
B10 B7 Rh2 Rh1 -31.2(4)
B8 B7 Rh2 Rh1 71.5(3)
B6 B7 Rh2 Rh1 -71.2(3)
C13 C14 Rh2 B5 113.8(3)
C15 C14 Rh2 B5 -128.7(3)
C20 C14 Rh2 B5 -6.3(6)
C13 C14 Rh2 B1 -143.9(3)
C15 C14 Rh2 B1 -26.4(4)
C20 C14 Rh2 B1 96.0(6)
C13 C14 Rh2 C12 -38.3(3)
C15 C14 Rh2 C12 79.2(3)
C20 C14 Rh2 C12 -158.4(7)
C15 C14 Rh2 C13 117.5(4)
C20 C14 Rh2 C13 -120.1(7)
C13 C14 Rh2 B8 -67.6(7)
C15 C14 Rh2 B8 49.9(7)
C20 C14 Rh2 B8 172.3(6)
C13 C14 Rh2 C11 -80.0(3)
C15 C14 Rh2 C11 37.5(3)
C20 C14 Rh2 C11 159.9(7)
C13 C14 Rh2 B7 23.7(5)
C15 C14 Rh2 B7 141.2(4)
C20 C14 Rh2 B7 -96.4(6)
C13 C14 Rh2 C15 -117.5(4)
C20 C14 Rh2 C15 122.4(7)
C13 C14 Rh2 B6 69.7(3)
C15 C14 Rh2 B6 -172.8(3)
C20 C14 Rh2 B6 -50.4(6)
C13 C14 Rh2 Rh1 155.5(3)
C15 C14 Rh2 Rh1 -87.0(3)
C20 C14 Rh2 Rh1 35.4(6)
C11 C15 Rh2 B5 175.0(3)
C14 C15 Rh2 B5 58.4(4)
C16 C15 Rh2 B5 -64.3(6)
C11 C15 Rh2 B1 -83.1(4)
C14 C15 Rh2 B1 160.3(3)
C16 C15 Rh2 B1 37.7(6)
C11 C15 Rh2 C12 36.8(3)
C14 C15 Rh2 C12 -79.8(3)
C16 C15 Rh2 C12 157.5(6)
C11 C15 Rh2 C13 79.4(4)
C14 C15 Rh2 C13 -37.2(3)
C16 C15 Rh2 C13 -159.9(6)
C11 C15 Rh2 B8 -42.2(4)
C14 C15 Rh2 B8 -158.8(3)
C16 C15 Rh2 B8 78.5(6)
C14 C15 Rh2 C11 -116.6(5)
C16 C15 Rh2 C11 120.7(7)
C11 C15 Rh2 B7 21.5(7)
C14 C15 Rh2 B7 -95.1(6)
C16 C15 Rh2 B7 142.2(6)
C11 C15 Rh2 C14 116.6(5)
C16 C15 Rh2 C14 -122.7(7)
C11 C15 Rh2 B6 128.9(4)
C14 C15 Rh2 B6 12.3(6)
C16 C15 Rh2 B6 -110.4(6)
C11 C15 Rh2 Rh1 -132.0(3)
C14 C15 Rh2 Rh1 111.4(3)
C16 C15 Rh2 Rh1 -11.2(6)
B4 B6 Rh2 B5 45.3(4)
B10 B6 Rh2 B5 107.5(5)
B7 B6 Rh2 B5 148.1(4)
B4 B6 Rh2 B1 -35.4(4)
B5 B6 Rh2 B1 -80.7(3)
B10 B6 Rh2 B1 26.8(5)
B7 B6 Rh2 B1 67.4(4)
B4 B6 Rh2 C12 -175.1(3)
B5 B6 Rh2 C12 139.6(3)
B10 B6 Rh2 C12 -112.8(4)
B7 B6 Rh2 C12 -72.3(4)
B4 B6 Rh2 C13 152.5(4)
B5 B6 Rh2 C13 107.1(3)
B10 B6 Rh2 C13 -145.3(4)
B7 B6 Rh2 C13 -104.7(3)
B4 B6 Rh2 B8 -76.8(4)
B5 B6 Rh2 B8 -122.1(3)
B10 B6 Rh2 B8 -14.5(4)
B7 B6 Rh2 B8 26.0(3)
B4 B6 Rh2 C11 -175.5(3)
B5 B6 Rh2 C11 139.1(4)
B10 B6 Rh2 C11 -113.3(5)
B7 B6 Rh2 C11 -72.8(5)
B4 B6 Rh2 B7 -102.8(5)
B5 B6 Rh2 B7 -148.1(4)
B10 B6 Rh2 B7 -40.6(4)
B4 B6 Rh2 C14 118.1(4)
B5 B6 Rh2 C14 72.8(3)
B10 B6 Rh2 C14 -179.6(4)
B7 B6 Rh2 C14 -139.1(3)
B4 B6 Rh2 C15 110.4(5)
B5 B6 Rh2 C15 65.0(5)
B10 B6 Rh2 C15 172.6(4)
B7 B6 Rh2 C15 -146.8(4)
B4 B6 Rh2 Rh1 0.3(3)
B5 B6 Rh2 Rh1 -45.0(3)
B10 B6 Rh2 Rh1 62.6(4)
B7 B6 Rh2 Rh1 103.1(3)
B1 Rh1 Rh2 B5 -177.4(3)
C5 Rh1 Rh2 B5 27.1(9)
C4 Rh1 Rh2 B5 39.2(3)
C1 Rh1 Rh2 B5 147.4(3)
B4 Rh1 Rh2 B5 -43.6(3)
C3 Rh1 Rh2 B5 76.1(3)
B3 Rh1 Rh2 B5 -88.6(3)
C2 Rh1 Rh2 B5 116.2(3)
B2 Rh1 Rh2 B5 -133.0(3)
B5 Rh1 Rh2 B1 177.4(3)
C5 Rh1 Rh2 B1 -155.5(9)
C4 Rh1 Rh2 B1 -143.4(3)
C1 Rh1 Rh2 B1 -35.3(3)
B4 Rh1 Rh2 B1 133.7(3)
C3 Rh1 Rh2 B1 -106.6(3)
B3 Rh1 Rh2 B1 88.7(3)
C2 Rh1 Rh2 B1 -66.5(3)
B2 Rh1 Rh2 B1 44.4(3)
B5 Rh1 Rh2 C12 -157.0(7)
B1 Rh1 Rh2 C12 25.7(7)
C5 Rh1 Rh2 C12 -129.9(11)
C4 Rh1 Rh2 C12 -117.7(7)
C1 Rh1 Rh2 C12 -9.6(7)
B4 Rh1 Rh2 C12 159.4(7)
C3 Rh1 Rh2 C12 -80.9(7)
B3 Rh1 Rh2 C12 114.4(7)
C2 Rh1 Rh2 C12 -40.8(6)
B2 Rh1 Rh2 C12 70.0(7)
B5 Rh1 Rh2 C13 -31.4(4)
B1 Rh1 Rh2 C13 151.3(4)
C5 Rh1 Rh2 C13 -4.3(9)
C4 Rh1 Rh2 C13 7.9(3)
C1 Rh1 Rh2 C13 116.0(4)
B4 Rh1 Rh2 C13 -75.0(3)
C3 Rh1 Rh2 C13 44.7(3)
B3 Rh1 Rh2 C13 -120.0(3)
C2 Rh1 Rh2 C13 84.8(3)
B2 Rh1 Rh2 C13 -164.3(3)
B5 Rh1 Rh2 B8 133.1(3)
B1 Rh1 Rh2 B8 -44.3(3)
C5 Rh1 Rh2 B8 160.2(9)
C4 Rh1 Rh2 B8 172.3(3)
C1 Rh1 Rh2 B8 -79.6(3)
B4 Rh1 Rh2 B8 89.4(2)
C3 Rh1 Rh2 B8 -150.9(2)
B3 Rh1 Rh2 B8 44.4(3)
C2 Rh1 Rh2 B8 -110.8(2)
B2 Rh1 Rh2 B8 0.1(3)
B5 Rh1 Rh2 C11 -139.3(3)
B1 Rh1 Rh2 C11 43.3(3)
C5 Rh1 Rh2 C11 -112.2(9)
C4 Rh1 Rh2 C11 -100.1(3)
C1 Rh1 Rh2 C11 8.1(3)
B4 Rh1 Rh2 C11 177.1(2)
C3 Rh1 Rh2 C11 -63.3(2)
B3 Rh1 Rh2 C11 132.0(2)
C2 Rh1 Rh2 C11 -23.1(2)
B2 Rh1 Rh2 C11 87.7(3)
B5 Rh1 Rh2 B7 88.2(3)
B1 Rh1 Rh2 B7 -89.1(3)
C5 Rh1 Rh2 B7 115.3(9)
C4 Rh1 Rh2 B7 127.5(3)
C1 Rh1 Rh2 B7 -124.4(3)
B4 Rh1 Rh2 B7 44.6(2)
C3 Rh1 Rh2 B7 164.3(2)
B3 Rh1 Rh2 B7 -0.4(2)
C2 Rh1 Rh2 B7 -155.6(2)
B2 Rh1 Rh2 B7 -44.8(3)
B5 Rh1 Rh2 C14 -62.3(3)
B1 Rh1 Rh2 C14 120.3(3)
C5 Rh1 Rh2 C14 -35.2(9)
C4 Rh1 Rh2 C14 -23.1(2)
C1 Rh1 Rh2 C14 85.0(3)
B4 Rh1 Rh2 C14 -106.0(2)
C3 Rh1 Rh2 C14 13.7(2)
B3 Rh1 Rh2 C14 -151.0(2)
C2 Rh1 Rh2 C14 53.8(2)
B2 Rh1 Rh2 C14 164.7(2)
B5 Rh1 Rh2 C15 -102.5(3)
B1 Rh1 Rh2 C15 80.2(3)
C5 Rh1 Rh2 C15 -75.4(9)
C4 Rh1 Rh2 C15 -63.2(2)
C1 Rh1 Rh2 C15 44.9(3)
B4 Rh1 Rh2 C15 -146.1(2)
C3 Rh1 Rh2 C15 -26.4(2)
B3 Rh1 Rh2 C15 168.9(2)
C2 Rh1 Rh2 C15 13.7(2)
B2 Rh1 Rh2 C15 124.5(2)
B5 Rh1 Rh2 B6 43.4(3)
B1 Rh1 Rh2 B6 -134.0(3)
C5 Rh1 Rh2 B6 70.5(9)
C4 Rh1 Rh2 B6 82.6(3)
C1 Rh1 Rh2 B6 -169.3(3)
B4 Rh1 Rh2 B6 -0.3(2)
C3 Rh1 Rh2 B6 119.4(2)
B3 Rh1 Rh2 B6 -45.3(3)
C2 Rh1 Rh2 B6 159.5(2)
B2 Rh1 Rh2 B6 -89.6(3)
